data_1504015
loop_
_publ_author_name
'Wang, Xiao'
'Chen, Yong-Fei'
'Niu, Liang-Feng'
'Xu, Peng-Fei'

_publ_section_title
;
 Diastereo- and enantioselective Aza-MBH-type reaction of nitroalkenes to
 N-tosylimines catalyzed by bifunctional organocatalysts.
;
_journal_issue 15
_journal_name_full 'Organic letters'
_journal_page_first 3310
_journal_page_last 3313
_journal_paper_doi 10.1021/ol9011458
_journal_volume 11
_journal_year 2009
_chemical_absolute_configuration SS
_chemical_formula_sum 'C23 H21 Br N2 O4 S'
_chemical_formula_weight 501.39
_chemical_name_systematic
; 
 ? 
;
_space_group_IT_number 19
_symmetry_cell_setting orthorhombic
_symmetry_space_group_name_Hall 'P 2ac 2ab'
_symmetry_space_group_name_H-M 'P 21 21 21'
_atom_sites_solution_hydrogens geom
_atom_sites_solution_primary direct
_atom_sites_solution_secondary difmap
_audit_creation_method SHELXL-97
_cell_angle_alpha 90.00
_cell_angle_beta 90.00
_cell_angle_gamma 90.00
_cell_formula_units_Z 4
_cell_length_a 9.951(2)
_cell_length_b 10.141(2)
_cell_length_c 22.100(5)
_cell_measurement_reflns_used 3216
_cell_measurement_temperature 296(2)
_cell_measurement_theta_max 0.00
_cell_measurement_theta_min 0.00
_cell_volume 2230.2(8)
_computing_cell_refinement 'Bruker SMART'
_computing_data_collection 'Bruker SMART'
_computing_data_reduction 'Bruker SAINT'
_computing_molecular_graphics 'Bruker SHELXTL'
_computing_publication_material 'Bruker SHELXTL'
_computing_structure_refinement 'SHELXL-97 (Sheldrick, 1997)'
_computing_structure_solution 'SHELXS-97 (Sheldrick, 1990)'
_diffrn_ambient_temperature 296(2)
_diffrn_measured_fraction_theta_full 0.994
_diffrn_measured_fraction_theta_max 0.994
_diffrn_measurement_device_type 'CCD area detector'
_diffrn_measurement_method 'phi and omega scans'
_diffrn_radiation_monochromator graphite
_diffrn_radiation_source 'fine-focus sealed tube'
_diffrn_radiation_type MoK\a
_diffrn_radiation_wavelength 0.71073
_diffrn_reflns_av_R_equivalents 0.0426
_diffrn_reflns_av_sigmaI/netI 0.0714
_diffrn_reflns_limit_h_max 12
_diffrn_reflns_limit_h_min -12
_diffrn_reflns_limit_k_max 12
_diffrn_reflns_limit_k_min -12
_diffrn_reflns_limit_l_max 28
_diffrn_reflns_limit_l_min -21
_diffrn_reflns_number 13882
_diffrn_reflns_theta_full 27.26
_diffrn_reflns_theta_max 27.26
_diffrn_reflns_theta_min 2.21
_exptl_absorpt_coefficient_mu 1.969
_exptl_absorpt_correction_T_max 0.5883
_exptl_absorpt_correction_T_min 0.4872
_exptl_absorpt_correction_type multi-scan
_exptl_absorpt_process_details SADABS
_exptl_crystal_colour colorless
_exptl_crystal_density_diffrn 1.493
_exptl_crystal_density_method 'not measured'
_exptl_crystal_description block
_exptl_crystal_F_000 1024
_exptl_crystal_size_max 0.37
_exptl_crystal_size_mid 0.35
_exptl_crystal_size_min 0.27
_refine_diff_density_max 0.291
_refine_diff_density_min -0.210
_refine_diff_density_rms 0.046
_refine_ls_abs_structure_details 'Flack H D (1983), Acta Cryst. A39, 876-881'
_refine_ls_abs_structure_Flack 0.000(6)
_refine_ls_extinction_method none
_refine_ls_goodness_of_fit_ref 0.986
_refine_ls_hydrogen_treatment mixed
_refine_ls_matrix_type full
_refine_ls_number_parameters 285
_refine_ls_number_reflns 4962
_refine_ls_number_restraints 0
_refine_ls_restrained_S_all 0.986
_refine_ls_R_factor_all 0.0749
_refine_ls_R_factor_gt 0.0363
_refine_ls_shift/su_max 0.001
_refine_ls_shift/su_mean 0.000
_refine_ls_structure_factor_coef Fsqd
_refine_ls_weighting_details 'calc w=1/[\s^2^(Fo^2^)+(0.0023P)^2^+0.0000P] where P=(Fo^2^+2Fc^2^)/3'
_refine_ls_weighting_scheme calc
_refine_ls_wR_factor_gt 0.0604
_refine_ls_wR_factor_ref 0.0686
_reflns_number_gt 3323
_reflns_number_total 4962
_reflns_threshold_expression >2sigma(I)
_cod_data_source_file ol9011458_si_002.cif
_cod_data_source_block p212121
_cod_depositor_comments
;
The following automatic conversions were performed:

'_symmetry_cell_setting' value 'Orthorhombic' changed to
'orthorhombic' according to
/home/saulius/struct/CIF-dictionaries/cif_core.dic dictionary named
'cif_core.dic' version 2.4.2 from
2011-04-26.

'_exptl_absorpt_correction_type' value 'Multi-scan'
changed to 'multi-scan' according to
/home/saulius/struct/CIF-dictionaries/cif_core.dic dictionary named
'cif_core.dic' version 2.4.2 from 2011-04-26.

Automatic conversion script
Id: cif_fix_values 1715 2011-07-08 13:25:40Z adriana 
;
_cod_original_cell_volume 2230.1(8)
_cod_original_sg_symbol_H-M P2(1)2(1)2(1)
_cod_database_code 1504015

loop_
_symmetry_equiv_pos_as_xyz
'x, y, z'
'-x+1/2, -y, z+1/2'
'-x, y+1/2, -z+1/2'
'x+1/2, -y+1/2, -z'

loop_
_atom_site_label
_atom_site_type_symbol
_atom_site_fract_x
_atom_site_fract_y
_atom_site_fract_z
_atom_site_U_iso_or_equiv
_atom_site_adp_type
_atom_site_occupancy
_atom_site_symmetry_multiplicity
_atom_site_calc_flag
_atom_site_refinement_flags
Br1 Br 0.89463(4) 0.39825(3) 1.130411(16) 0.06759(13) Uani 1 1 d .
C1 C 1.0524(4) 0.2256(3) 0.80671(14) 0.0636(10) Uani 1 1 d .
H1 H 1.0801 0.1558 0.7824 0.076 Uiso 1 1 calc R
C2 C 1.0987(5) 0.3536(4) 0.79495(16) 0.0808(12) Uani 1 1 d .
H2 H 1.1564 0.3691 0.7626 0.097 Uiso 1 1 calc R
C3 C 1.0584(4) 0.4562(4) 0.8314(2) 0.0760(12) Uani 1 1 d .
H3 H 1.0866 0.5417 0.8228 0.091 Uiso 1 1 calc R
C4 C 0.9777(4) 0.4333(3) 0.8797(2) 0.0789(12) Uani 1 1 d .
H4 H 0.9545 0.5024 0.9053 0.095 Uiso 1 1 calc R
C5 C 0.9296(3) 0.3072(3) 0.89107(17) 0.0638(10) Uani 1 1 d .
H5 H 0.8723 0.2927 0.9237 0.077 Uiso 1 1 calc R
C6 C 0.9663(3) 0.2032(3) 0.85421(13) 0.0432(7) Uani 1 1 d .
C7 C 0.9116(3) 0.0682(2) 0.86527(12) 0.0367(6) Uani 1 1 d .
C8 C 0.7864(3) 0.0379(3) 0.85194(13) 0.0492(8) Uani 1 1 d .
H8A H 0.7299 0.1012 0.8353 0.059 Uiso 1 1 calc R
H8B H 0.7545 -0.0468 0.8592 0.059 Uiso 1 1 calc R
C9 C 1.0058(3) -0.0307(2) 0.89487(12) 0.0360(6) Uani 1 1 d .
H9 H 1.0938 0.0112 0.8999 0.043 Uiso 1 1 calc R
C11 C 0.9566(3) -0.0759(2) 0.95726(12) 0.0362(7) Uani 1 1 d .
H11 H 0.8666 -0.1135 0.9519 0.043 Uiso 1 1 calc R
C12 C 0.9434(3) 0.0417(2) 0.99908(12) 0.0356(7) Uani 1 1 d .
C13 C 1.0545(3) 0.1106(3) 1.01920(13) 0.0473(7) Uani 1 1 d .
H13 H 1.1396 0.0841 1.0067 0.057 Uiso 1 1 calc R
C14 C 1.0423(3) 0.2179(3) 1.05743(13) 0.0482(8) Uani 1 1 d .
H14 H 1.1177 0.2642 1.0703 0.058 Uiso 1 1 calc R
C15 C 0.9153(3) 0.2547(3) 1.07604(12) 0.0431(7) Uani 1 1 d .
C16 C 0.8034(3) 0.1873(3) 1.05755(13) 0.0425(8) Uani 1 1 d .
H16 H 0.7186 0.2124 1.0709 0.051 Uiso 1 1 calc R
C17 C 0.8183(3) 0.0814(3) 1.01869(12) 0.0404(7) Uani 1 1 d .
H17 H 0.7424 0.0361 1.0056 0.048 Uiso 1 1 calc R
C18 C 1.0130(3) -0.1806(3) 1.10187(13) 0.0445(7) Uani 1 1 d .
C19 C 1.1392(3) -0.1484(4) 1.12184(15) 0.0648(9) Uani 1 1 d .
H19 H 1.2145 -0.1858 1.1037 0.078 Uiso 1 1 calc R
C20 C 1.1542(4) -0.0601(4) 1.16899(17) 0.0704(11) Uani 1 1 d .
H20 H 1.2401 -0.0393 1.1826 0.084 Uiso 1 1 calc R
C21 C 1.0446(4) -0.0023(3) 1.19635(16) 0.0645(10) Uani 1 1 d .
C22 C 0.9196(4) -0.0431(4) 1.17767(16) 0.0727(11) Uani 1 1 d .
H22 H 0.8441 -0.0105 1.1975 0.087 Uiso 1 1 calc R
C23 C 0.9022(3) -0.1302(3) 1.13075(15) 0.0602(8) Uani 1 1 d .
H23 H 0.8163 -0.1548 1.1187 0.072 Uiso 1 1 calc R
C24 C 1.0604(5) 0.1043(4) 1.24340(16) 0.0950(14) Uani 1 1 d .
H24A H 1.0501 0.1891 1.2247 0.143 Uiso 1 1 calc R
H24B H 1.1481 0.0982 1.2613 0.143 Uiso 1 1 calc R
H24C H 0.9932 0.0935 1.2741 0.143 Uiso 1 1 calc R
N1 N 1.0231(3) -0.1509(2) 0.85488(10) 0.0459(6) Uani 1 1 d .
O1 O 1.1295(3) -0.1624(2) 0.82817(11) 0.0771(7) Uani 1 1 d .
O2 O 0.9314(2) -0.22916(19) 0.85064(9) 0.0612(6) Uani 1 1 d .
O4 O 0.8600(2) -0.30598(18) 1.02569(9) 0.0559(5) Uani 1 1 d .
O5 O 1.0957(2) -0.37852(18) 1.03785(9) 0.0616(6) Uani 1 1 d .
N2 N 1.0451(3) -0.1823(2) 0.97911(12) 0.0418(6) Uani 1 1 d .
S1 S 0.99848(8) -0.27564(7) 1.03524(4) 0.0454(2) Uani 1 1 d .
H1N H 1.124(3) -0.171(3) 0.9814(13) 0.048(10) Uiso 1 1 d .

loop_
_atom_site_aniso_label
_atom_site_aniso_U_11
_atom_site_aniso_U_22
_atom_site_aniso_U_33
_atom_site_aniso_U_23
_atom_site_aniso_U_13
_atom_site_aniso_U_12
Br1 0.0712(3) 0.05433(19) 0.0772(2) -0.02420(19) 0.0100(2) -0.0069(2)
C1 0.081(3) 0.064(2) 0.046(2) 0.0067(17) -0.0006(17) -0.025(2)
C2 0.091(3) 0.090(3) 0.061(2) 0.030(2) -0.015(2) -0.049(3)
C3 0.069(3) 0.049(2) 0.109(3) 0.027(2) -0.029(3) -0.013(2)
C4 0.058(2) 0.0334(18) 0.145(4) -0.005(2) -0.010(3) 0.0085(17)
C5 0.050(2) 0.0389(17) 0.102(3) -0.0015(18) 0.0067(19) 0.0010(16)
C6 0.0447(19) 0.0373(16) 0.0478(19) 0.0083(14) -0.0085(14) -0.0011(14)
C7 0.0366(17) 0.0361(14) 0.0376(15) 0.0023(13) -0.0008(14) 0.0014(13)
C8 0.047(2) 0.0416(16) 0.059(2) 0.0067(15) -0.0038(16) 0.0034(16)
C9 0.0350(16) 0.0306(13) 0.0425(16) 0.0006(12) 0.0032(14) 0.0010(14)
C11 0.0295(15) 0.0355(15) 0.0435(16) 0.0032(13) 0.0013(12) 0.0035(12)
C12 0.0350(17) 0.0329(14) 0.0388(16) 0.0037(13) -0.0017(12) -0.0014(13)
C13 0.0348(17) 0.0495(17) 0.0575(19) -0.0043(16) 0.0017(14) -0.0004(16)
C14 0.0331(18) 0.0506(18) 0.061(2) -0.0122(16) -0.0029(14) -0.0040(15)
C15 0.048(2) 0.0375(15) 0.0436(16) -0.0028(13) 0.0036(15) -0.0021(16)
C16 0.0285(17) 0.0391(16) 0.060(2) 0.0006(14) 0.0072(14) 0.0019(14)
C17 0.0354(17) 0.0337(15) 0.0520(18) 0.0008(14) -0.0015(13) -0.0017(14)
C18 0.0353(18) 0.0500(17) 0.0483(18) 0.0163(14) 0.0034(15) 0.0045(15)
C19 0.042(2) 0.092(2) 0.061(2) 0.003(2) -0.0043(18) 0.0123(18)
C20 0.054(2) 0.093(3) 0.064(2) 0.011(2) -0.0137(19) -0.006(2)
C21 0.083(3) 0.058(2) 0.052(2) 0.0132(18) -0.012(2) 0.006(2)
C22 0.061(3) 0.095(3) 0.062(2) -0.010(2) 0.008(2) 0.024(2)
C23 0.0412(19) 0.075(2) 0.064(2) 0.001(2) 0.0043(19) 0.0041(19)
C24 0.141(4) 0.080(2) 0.064(2) -0.001(2) -0.023(2) 0.002(3)
N1 0.0499(18) 0.0437(14) 0.0442(15) 0.0004(12) 0.0032(13) 0.0054(13)
O1 0.0586(17) 0.0854(16) 0.0873(17) -0.0204(14) 0.0279(15) 0.0070(13)
O2 0.0643(16) 0.0454(11) 0.0738(15) -0.0142(11) 0.0109(12) -0.0150(12)
O4 0.0422(13) 0.0516(12) 0.0739(14) 0.0142(11) -0.0025(11) -0.0067(10)
O5 0.0574(14) 0.0484(11) 0.0790(14) 0.0154(11) 0.0059(12) 0.0193(12)
N2 0.0320(16) 0.0394(14) 0.0539(17) 0.0090(11) 0.0017(13) 0.0077(12)
S1 0.0389(4) 0.0386(4) 0.0585(5) 0.0112(4) 0.0035(4) 0.0062(4)

loop_
_atom_type_symbol
_atom_type_description
_atom_type_scat_dispersion_real
_atom_type_scat_dispersion_imag
_atom_type_scat_source
C C 0.0033 0.0016 'International Tables Vol C Tables 4.2.6.8 and 6.1.1.4'
H H 0.0000 0.0000 'International Tables Vol C Tables 4.2.6.8 and 6.1.1.4'
N N 0.0061 0.0033 'International Tables Vol C Tables 4.2.6.8 and 6.1.1.4'
O O 0.0106 0.0060 'International Tables Vol C Tables 4.2.6.8 and 6.1.1.4'
Br Br -0.2901 2.4595 'International Tables Vol C Tables 4.2.6.8 and 6.1.1.4'
S S 0.1246 0.1234 'International Tables Vol C Tables 4.2.6.8 and 6.1.1.4'

loop_
_geom_angle_atom_site_label_1
_geom_angle_atom_site_label_2
_geom_angle_atom_site_label_3
_geom_angle
C6 C1 C2 120.0(4)
C6 C1 H1 120.0
C2 C1 H1 120.0
C3 C2 C1 119.8(4)
C3 C2 H2 120.1
C1 C2 H2 120.1
C4 C3 C2 120.2(3)
C4 C3 H3 119.9
C2 C3 H3 119.9
C3 C4 C5 120.3(4)
C3 C4 H4 119.8
C5 C4 H4 119.8
C6 C5 C4 120.3(3)
C6 C5 H5 119.8
C4 C5 H5 119.8
C1 C6 C5 119.3(3)
C1 C6 C7 120.2(3)
C5 C6 C7 120.5(3)
C8 C7 C6 121.5(2)
C8 C7 C9 121.7(2)
C6 C7 C9 116.8(2)
C7 C8 H8A 120.0
C7 C8 H8B 120.0
H8A C8 H8B 120.0
N1 C9 C7 110.5(2)
N1 C9 C11 108.69(19)
C7 C9 C11 112.8(2)
N1 C9 H9 108.3
C7 C9 H9 108.3
C11 C9 H9 108.3
N2 C11 C12 115.4(2)
N2 C11 C9 108.8(2)
C12 C11 C9 109.9(2)
N2 C11 H11 107.5
C12 C11 H11 107.5
C9 C11 H11 107.5
C17 C12 C13 118.3(2)
C17 C12 C11 120.0(2)
C13 C12 C11 121.7(3)
C12 C13 C14 121.6(3)
C12 C13 H13 119.2
C14 C13 H13 119.2
C15 C14 C13 118.4(3)
C15 C14 H14 120.8
C13 C14 H14 120.8
C16 C15 C14 121.4(3)
C16 C15 Br1 118.9(2)
C14 C15 Br1 119.6(2)
C15 C16 C17 119.1(3)
C15 C16 H16 120.4
C17 C16 H16 120.4
C12 C17 C16 121.2(3)
C12 C17 H17 119.4
C16 C17 H17 119.4
C19 C18 C23 119.8(3)
C19 C18 S1 118.3(3)
C23 C18 S1 121.7(3)
C18 C19 C20 119.7(3)
C18 C19 H19 120.1
C20 C19 H19 120.1
C21 C20 C19 121.4(3)
C21 C20 H20 119.3
C19 C20 H20 119.3
C22 C21 C20 117.2(3)
C22 C21 C24 121.2(4)
C20 C21 C24 121.6(4)
C23 C22 C21 122.3(4)
C23 C22 H22 118.9
C21 C22 H22 118.9
C18 C23 C22 119.3(3)
C18 C23 H23 120.3
C22 C23 H23 120.3
C21 C24 H24A 109.5
C21 C24 H24B 109.5
H24A C24 H24B 109.5
C21 C24 H24C 109.5
H24A C24 H24C 109.5
H24B C24 H24C 109.5
O2 N1 O1 123.7(3)
O2 N1 C9 119.0(3)
O1 N1 C9 117.3(3)
C11 N2 S1 120.3(2)
C11 N2 H1N 120(2)
S1 N2 H1N 109(2)
O5 S1 O4 120.25(13)
O5 S1 N2 105.27(13)
O4 S1 N2 106.71(14)
O5 S1 C18 108.10(13)
O4 S1 C18 108.67(14)
N2 S1 C18 107.14(13)

loop_
_geom_bond_atom_site_label_1
_geom_bond_atom_site_label_2
_geom_bond_distance
Br1 C15 1.899(3)
C1 C6 1.374(4)
C1 C2 1.401(5)
C1 H1 0.9300
C2 C3 1.375(5)
C2 H2 0.9300
C3 C4 1.357(6)
C3 H3 0.9300
C4 C5 1.388(4)
C4 H4 0.9300
C5 C6 1.382(4)
C5 H5 0.9300
C6 C7 1.494(3)
C7 C8 1.316(4)
C7 C9 1.521(4)
C8 H8A 0.9300
C8 H8B 0.9300
C9 N1 1.515(3)
C9 C11 1.533(4)
C9 H9 0.9800
C11 N2 1.474(3)
C11 C12 1.515(4)
C11 H11 0.9800
C12 C17 1.378(4)
C12 C13 1.381(4)
C13 C14 1.383(4)
C13 H13 0.9300
C14 C15 1.380(4)
C14 H14 0.9300
C15 C16 1.368(4)
C16 C17 1.383(4)
C16 H16 0.9300
C17 H17 0.9300
C18 C19 1.370(4)
C18 C23 1.373(4)
C18 S1 1.766(3)
C19 C20 1.382(5)
C19 H19 0.9300
C20 C21 1.378(5)
C20 H20 0.9300
C21 C22 1.374(5)
C21 C24 1.508(5)
C22 C23 1.373(4)
C22 H22 0.9300
C23 H23 0.9300
C24 H24A 0.9600
C24 H24B 0.9600
C24 H24C 0.9600
N1 O2 1.213(3)
N1 O1 1.218(3)
O4 S1 1.427(2)
O5 S1 1.424(2)
N2 S1 1.628(3)
N2 H1N 0.80(3)

loop_
_geom_torsion_atom_site_label_1
_geom_torsion_atom_site_label_2
_geom_torsion_atom_site_label_3
_geom_torsion_atom_site_label_4
_geom_torsion
C6 C1 C2 C3 0.5(6)
C1 C2 C3 C4 2.1(6)
C2 C3 C4 C5 -3.2(6)
C3 C4 C5 C6 1.7(5)
C2 C1 C6 C5 -2.0(5)
C2 C1 C6 C7 177.2(3)
C4 C5 C6 C1 0.9(5)
C4 C5 C6 C7 -178.3(3)
C1 C6 C7 C8 -105.4(4)
C5 C6 C7 C8 73.8(4)
C1 C6 C7 C9 77.0(3)
C5 C6 C7 C9 -103.9(3)
C8 C7 C9 N1 60.4(3)
C6 C7 C9 N1 -122.0(3)
C8 C7 C9 C11 -61.5(3)
C6 C7 C9 C11 116.2(3)
N1 C9 C11 N2 50.6(3)
C7 C9 C11 N2 173.5(2)
N1 C9 C11 C12 177.8(2)
C7 C9 C11 C12 -59.3(3)
N2 C11 C12 C17 -123.9(3)
C9 C11 C12 C17 112.7(3)
N2 C11 C12 C13 55.2(3)
C9 C11 C12 C13 -68.3(3)
C17 C12 C13 C14 -0.8(4)
C11 C12 C13 C14 -179.9(2)
C12 C13 C14 C15 0.8(4)
C13 C14 C15 C16 0.1(4)
C13 C14 C15 Br1 178.1(2)
C14 C15 C16 C17 -1.0(4)
Br1 C15 C16 C17 -178.99(19)
C13 C12 C17 C16 0.0(4)
C11 C12 C17 C16 179.1(2)
C15 C16 C17 C12 0.9(4)
C23 C18 C19 C20 -3.3(5)
S1 C18 C19 C20 171.5(2)
C18 C19 C20 C21 -0.6(5)
C19 C20 C21 C22 4.5(5)
C19 C20 C21 C24 -173.6(3)
C20 C21 C22 C23 -4.8(5)
C24 C21 C22 C23 173.3(3)
C19 C18 C23 C22 3.0(4)
S1 C18 C23 C22 -171.6(2)
C21 C22 C23 C18 1.1(5)
C7 C9 N1 O2 -73.3(3)
C11 C9 N1 O2 50.9(3)
C7 C9 N1 O1 106.0(3)
C11 C9 N1 O1 -129.7(3)
C12 C11 N2 S1 71.4(3)
C9 C11 N2 S1 -164.5(2)
C11 N2 S1 O5 171.0(2)
C11 N2 S1 O4 42.2(3)
C11 N2 S1 C18 -74.1(3)
C19 C18 S1 O5 43.4(3)
C23 C18 S1 O5 -141.9(2)
C19 C18 S1 O4 175.5(2)
C23 C18 S1 O4 -9.8(3)
C19 C18 S1 N2 -69.6(3)
C23 C18 S1 N2 105.1(3)
